data_7051493
_publ_section_title
;
Structure and Vibrational Spectroscopy of Methanesulfonic Acid
Hydrazide: an Experimental and Theoretical Study
;
_journal_name_full 'New Journal of Chemistry'
_journal_paper_doi 10.1039/a906264e
_journal_year 1999
_chemical_formula_moiety 'C H6 N2 O2 S'
_chemical_formula_structural 'C H6 N2 O2 S'
_chemical_formula_sum 'C H6 N2 O2 S'
_chemical_formula_weight 110.14
_chemical_name_common 'methanesulfonic acid hidrazide'
_space_group_IT_number 2
_symmetry_cell_setting triclinic
_symmetry_space_group_name_Hall '-P 1'
_symmetry_space_group_name_H-M 'P -1'
_cell_angle_alpha 91.970(5)
_cell_angle_beta 95.840(5)
_cell_angle_gamma 107.410(5)
_cell_formula_units_Z 2
_cell_length_a 5.427(5)
_cell_length_b 5.828(5)
_cell_length_c 7.649(5)
_cell_measurement_temperature 293(2)
_cell_volume 229.1(3)
_diffrn_ambient_temperature 293(2)
_exptl_crystal_density_diffrn 1.597
_refine_ls_R_factor_obs 0.0600
_refine_ls_wR_factor_obs 0.2130
_cod_depositor_comments
;
The following automatic conversions were performed:
'_symmetry_cell_setting' value 'TRICLINIC' changed to 'triclinic'
according to '/home/saulius/struct/CIF-dictionaries/cif_core.dic'
dictionary named 'cif_core.dic' version 2.4.1 from 2010-06-29.

Automatic conversion script
Id: cif_fix_enum 1527 2010-12-29 10:47:43Z saulius 
;
_cod_database_code 7051493

loop_
_symmetry_equiv_pos_as_xyz
'x, y, z'
'-x, -y, -z'

loop_
_atom_site_aniso_label
_atom_site_aniso_U_11
_atom_site_aniso_U_22
_atom_site_aniso_U_33
_atom_site_aniso_U_23
_atom_site_aniso_U_13
_atom_site_aniso_U_12
S 0.0281(5) 0.0284(5) 0.0275(5) 0.0002(3) 0.0049(3) 0.0057(3)
N2 0.0364(12) 0.0367(12) 0.0299(11) 0.0066(9) 0.0031(9) 0.0036(9)
O1 0.0310(11) 0.0484(12) 0.0505(12) 0.0019(10) 0.0030(9) 0.0113(9)
O2 0.0561(15) 0.0496(14) 0.0310(10) -0.0075(9) 0.0119(9) 0.0015(11)
C 0.042(2) 0.0325(13) 0.057(2) 0.0072(12) 0.0056(14) 0.0130(11)
N1 0.0352(12) 0.0331(12) 0.0369(12) 0.0009(9) 0.0065(9) 0.0008(9)

loop_
_atom_site_label
_atom_site_type_symbol
_atom_site_fract_x
_atom_site_fract_y
_atom_site_fract_z
_atom_site_U_iso_or_equiv
_atom_site_thermal_displace_type
_atom_site_occupancy
_atom_site_calc_flag
_atom_site_refinement_flags
_atom_site_disorder_group
S S 0.66337(10) 0.14073(9) 0.76908(7) 0.0286(4) Uani 1 d . .
N2 N 0.8342(5) 0.3392(5) 0.6496(3) 0.0359(6) Uani 1 d . .
O1 O 0.4021(4) 0.0767(4) 0.6829(3) 0.0436(6) Uani 1 d . .
O2 O 0.7172(5) 0.2463(5) 0.9459(3) 0.0486(7) Uani 1 d . .
C C 0.7655(7) -0.1169(6) 0.7667(5) 0.0433(7) Uani 1 d . .
N1 N 1.1024(5) 0.4549(5) 0.7037(3) 0.0371(6) Uani 1 d . .
H1 H 1.1688(138) 0.3706(129) 0.7321(83) 0.073(18) Uiso 1 d . .
H2 H 1.1272(79) 0.5224(73) 0.8233(52) 0.034(8) Uiso 1 d . .
H3 H 0.8198(82) 0.3185(68) 0.5460(55) 0.036(9) Uiso 1 d . .
H4 H 0.9091(89) -0.0836(76) 0.8337(52) 0.036(10) Uiso 1 d . .
H5 H 0.6686(116) -0.2080(109) 0.8420(68) 0.066(14) Uiso 1 d . .
H6 H 0.7601(107) -0.1737(95) 0.6503(61) 0.060(15) Uiso 1 d . .

loop_
_geom_bond_atom_site_label_1
_geom_bond_atom_site_label_2
_geom_bond_distance
_geom_bond_site_symmetry_2
_geom_bond_publ_flag
S O2 1.431(2) . ?
S O1 1.436(3) . ?
S N2 1.624(3) . ?
S C 1.750(3) . ?
N2 N1 1.420(4) . ?
N2 H3 0.79(4) . ?
C H4 0.85(4) . ?
C H5 0.90(6) . ?
C H6 0.93(5) . ?
N1 H1 0.72(7) . ?
N1 H2 0.96(4) . ?

loop_
_cod_related_entry_id
_cod_related_entry_database
_cod_related_entry_code
1 ChemSpider 236748
